data_4325230
loop_
_publ_author_name
'Martha Baskett'
'Armando Paduan-Filho'
'Nei Fernandes Oliveira'
'A. Chandrasekaran'
'Joel T. Mague'
'Paul M. Lahti'

_publ_contact_author_email 'lahti@chem.umass.edu '
_publ_contact_author_fax '1-413-545-4490 '
_publ_contact_author_phone '1-413-545-4890 '
_publ_section_title
;
 Loops, Chains, Sheets, and Networks from Variable Coordination of
 Cu(hfac)2 with a Flexibly Hinged Aminoxyl Radical Ligand
;
_journal_name_full 'Inorganic Chemistry'
_journal_page_first 5060
_journal_page_last 5074
_journal_paper_doi 10.1021/ic200362c
_journal_volume 50
_journal_year 2011
_chemical_formula_sum 'C14 H17 N3 O'
_chemical_formula_weight 243.31
_chemical_melting_point 400(1)
_chemical_name_systematic
; 
5-[3-(N-Tert-butyl-N-hydroxylamino)phenyl]pyrimidine 
;
_space_group_IT_number 2
_symmetry_cell_setting triclinic
_symmetry_space_group_name_Hall '-P 1'
_symmetry_space_group_name_H-M 'P -1'
_atom_sites_solution_hydrogens geom
_atom_sites_solution_primary direct
_atom_sites_solution_secondary difmap
_audit_creation_method SHELXL-97
_cell_angle_alpha 84.8122(14)
_cell_angle_beta 83.1625(14)
_cell_angle_gamma 73.647(3)
_cell_formula_units_Z 2
_cell_length_a 6.5952(2)
_cell_length_b 9.3397(3)
_cell_length_c 11.2448(4)
_cell_measurement_reflns_used 2096
_cell_measurement_temperature 293(2)
_cell_measurement_theta_max 25.03
_cell_measurement_theta_min 4.08
_cell_volume 658.72(4)
_computing_structure_refinement 'SHELXL-97 (Sheldrick, 1997)'
_computing_structure_solution 'SHELXS-97 (Sheldrick, 1990)'
_diffrn_ambient_temperature 293(2)
_diffrn_measured_fraction_theta_full 0.963
_diffrn_measured_fraction_theta_max 0.963
_diffrn_measurement_device_type 'Nonius KappaCCD area detector'
_diffrn_radiation_monochromator graphite
_diffrn_radiation_source 'fine-focus sealed tube'
_diffrn_radiation_type MoK\a
_diffrn_radiation_wavelength 0.71073
_diffrn_reflns_av_R_equivalents 0.0272
_diffrn_reflns_av_sigmaI/netI 0.0361
_diffrn_reflns_limit_h_max 7
_diffrn_reflns_limit_h_min -7
_diffrn_reflns_limit_k_max 11
_diffrn_reflns_limit_k_min -10
_diffrn_reflns_limit_l_max 13
_diffrn_reflns_limit_l_min -12
_diffrn_reflns_number 3878
_diffrn_reflns_theta_full 25.10
_diffrn_reflns_theta_max 25.10
_diffrn_reflns_theta_min 4.19
_exptl_absorpt_coefficient_mu 0.080
_exptl_absorpt_correction_type none
_exptl_crystal_colour colorless
_exptl_crystal_density_diffrn 1.227
_exptl_crystal_description plate
_exptl_crystal_F_000 260
_exptl_crystal_size_max 1.00
_exptl_crystal_size_mid 1.00
_exptl_crystal_size_min 0.20
_refine_diff_density_max 0.127
_refine_diff_density_min -0.170
_refine_diff_density_rms 0.028
_refine_ls_extinction_method none
_refine_ls_goodness_of_fit_ref 1.051
_refine_ls_hydrogen_treatment constr
_refine_ls_matrix_type full
_refine_ls_number_parameters 164
_refine_ls_number_reflns 2256
_refine_ls_number_restraints 0
_refine_ls_restrained_S_all 1.051
_refine_ls_R_factor_all 0.0504
_refine_ls_R_factor_gt 0.0424
_refine_ls_shift/su_max 0.000
_refine_ls_shift/su_mean 0.000
_refine_ls_structure_factor_coef Fsqd
_refine_ls_weighting_details 'calc w=1/[\s^2^(Fo^2^)+(0.0608P)^2^+0.1065P] where P=(Fo^2^+2Fc^2^)/3'
_refine_ls_weighting_scheme calc
_refine_ls_wR_factor_gt 0.1105
_refine_ls_wR_factor_ref 0.1177
_reflns_number_gt 1925
_reflns_number_total 2256
_reflns_threshold_expression >2sigma(I)
_cod_data_source_file ic200362c_si_002_14.cif
_cod_data_source_block mb341
_cod_database_code 4325230

loop_
_symmetry_equiv_pos_as_xyz
'x, y, z'
'-x, -y, -z'

loop_
_atom_site_label
_atom_site_type_symbol
_atom_site_fract_x
_atom_site_fract_y
_atom_site_fract_z
_atom_site_U_iso_or_equiv
_atom_site_adp_type
_atom_site_occupancy
_atom_site_symmetry_multiplicity
_atom_site_calc_flag
_atom_site_refinement_flags
O1 O 0.39292(16) 0.32439(11) 0.17560(10) 0.0549(3) Uani 1 1 d .
H1 H 0.3068 0.3982 0.1486 0.082 Uiso 1 1 calc R
N1 N 1.0958(2) -0.41528(13) 0.08872(12) 0.0506(3) Uani 1 1 d .
N2 N 1.06964(19) -0.20372(13) -0.04874(11) 0.0500(3) Uani 1 1 d .
N3 N 0.28828(17) 0.25230(12) 0.27382(10) 0.0432(3) Uani 1 1 d .
C1 C 0.9056(2) -0.34722(15) 0.14276(13) 0.0462(4) Uani 1 1 d .
H1A H 0.8498 -0.3973 0.2081 0.055 Uiso 1 1 calc R
C2 C 1.1674(2) -0.33881(16) -0.00391(14) 0.0507(4) Uani 1 1 d .
H2 H 1.3004 -0.3846 -0.0416 0.061 Uiso 1 1 calc R
C3 C 0.8806(2) -0.13928(15) 0.00738(13) 0.0433(3) Uani 1 1 d .
H3 H 0.8070 -0.0446 -0.0212 0.052 Uiso 1 1 calc R
C4 C 0.7876(2) -0.20594(14) 0.10638(12) 0.0385(3) Uani 1 1 d .
C5 C 0.5806(2) -0.12872(14) 0.16929(12) 0.0397(3) Uani 1 1 d .
C6 C 0.5355(2) 0.02267(14) 0.18976(12) 0.0392(3) Uani 1 1 d .
H6 H 0.6344 0.0750 0.1620 0.047 Uiso 1 1 calc R
C7 C 0.3441(2) 0.09609(15) 0.25126(12) 0.0401(3) Uani 1 1 d .
C8 C 0.1955(2) 0.01730(17) 0.29024(14) 0.0488(4) Uani 1 1 d .
H8 H 0.0657 0.0659 0.3299 0.059 Uiso 1 1 calc R
C9 C 0.2401(2) -0.13263(18) 0.27027(14) 0.0522(4) Uani 1 1 d .
H9 H 0.1406 -0.1846 0.2976 0.063 Uiso 1 1 calc R
C10 C 0.4306(2) -0.20608(16) 0.21021(13) 0.0475(4) Uani 1 1 d .
H10 H 0.4590 -0.3070 0.1970 0.057 Uiso 1 1 calc R
C11 C 0.3574(2) 0.28710(16) 0.38756(14) 0.0492(4) Uani 1 1 d .
C12 C 0.2524(3) 0.2101(2) 0.49276(15) 0.0672(5) Uani 1 1 d .
H12A H 0.3021 0.1038 0.4871 0.101 Uiso 1 1 calc R
H12B H 0.1011 0.2419 0.4907 0.101 Uiso 1 1 calc R
H12C H 0.2879 0.2363 0.5667 0.101 Uiso 1 1 calc R
C13 C 0.2730(3) 0.45605(18) 0.39698(19) 0.0705(5) Uani 1 1 d .
H13A H 0.3377 0.5059 0.3311 0.106 Uiso 1 1 calc R
H13B H 0.3066 0.4829 0.4712 0.106 Uiso 1 1 calc R
H13C H 0.1218 0.4856 0.3946 0.106 Uiso 1 1 calc R
C14 C 0.5994(3) 0.2381(2) 0.38936(18) 0.0671(5) Uani 1 1 d .
H14A H 0.6507 0.1319 0.3827 0.101 Uiso 1 1 calc R
H14B H 0.6357 0.2637 0.4633 0.101 Uiso 1 1 calc R
H14C H 0.6633 0.2880 0.3232 0.101 Uiso 1 1 calc R

loop_
_atom_site_aniso_label
_atom_site_aniso_U_11
_atom_site_aniso_U_22
_atom_site_aniso_U_33
_atom_site_aniso_U_23
_atom_site_aniso_U_13
_atom_site_aniso_U_12
O1 0.0512(6) 0.0407(6) 0.0573(7) 0.0127(5) 0.0110(5) 0.0008(4)
N1 0.0517(7) 0.0362(6) 0.0572(8) -0.0014(5) -0.0051(6) -0.0019(5)
N2 0.0467(7) 0.0449(7) 0.0530(8) 0.0001(5) 0.0021(5) -0.0075(5)
N3 0.0411(6) 0.0368(6) 0.0443(7) 0.0034(5) 0.0034(5) -0.0033(5)
C1 0.0519(8) 0.0363(7) 0.0471(8) 0.0001(6) -0.0030(6) -0.0083(6)
C2 0.0448(8) 0.0436(8) 0.0582(10) -0.0056(7) -0.0011(6) -0.0039(6)
C3 0.0440(8) 0.0356(7) 0.0472(8) 0.0001(6) -0.0057(6) -0.0065(6)
C4 0.0431(7) 0.0333(7) 0.0396(7) -0.0038(5) -0.0075(5) -0.0096(5)
C5 0.0418(7) 0.0381(7) 0.0384(7) -0.0002(5) -0.0055(5) -0.0095(5)
C6 0.0377(7) 0.0369(7) 0.0412(8) 0.0012(5) -0.0032(5) -0.0087(5)
C7 0.0373(7) 0.0390(7) 0.0398(7) 0.0009(5) -0.0033(5) -0.0049(5)
C8 0.0390(7) 0.0550(9) 0.0501(9) -0.0024(7) 0.0017(6) -0.0117(6)
C9 0.0492(9) 0.0555(9) 0.0567(9) -0.0014(7) 0.0006(7) -0.0252(7)
C10 0.0520(8) 0.0418(8) 0.0513(9) -0.0031(6) -0.0038(6) -0.0177(6)
C11 0.0524(8) 0.0398(8) 0.0506(9) -0.0046(6) -0.0010(6) -0.0060(6)
C12 0.0907(13) 0.0606(10) 0.0473(10) -0.0020(8) 0.0012(9) -0.0193(9)
C13 0.0853(13) 0.0421(9) 0.0766(12) -0.0114(8) 0.0033(9) -0.0076(8)
C14 0.0597(10) 0.0633(11) 0.0787(13) -0.0097(9) -0.0176(9) -0.0115(8)

loop_
_atom_type_symbol
_atom_type_description
_atom_type_scat_dispersion_real
_atom_type_scat_dispersion_imag
_atom_type_scat_source
C C 0.0033 0.0016 'International Tables Vol C Tables 4.2.6.8 and 6.1.1.4'
H H 0.0000 0.0000 'International Tables Vol C Tables 4.2.6.8 and 6.1.1.4'
N N 0.0061 0.0033 'International Tables Vol C Tables 4.2.6.8 and 6.1.1.4'
O O 0.0106 0.0060 'International Tables Vol C Tables 4.2.6.8 and 6.1.1.4'

loop_
_geom_angle_atom_site_label_1
_geom_angle_atom_site_label_2
_geom_angle_atom_site_label_3
_geom_angle
C2 N1 C1 115.77(12)
C2 N2 C3 115.58(12)
C7 N3 O1 106.77(10)
C7 N3 C11 115.20(11)
O1 N3 C11 107.14(11)
N1 C1 C4 123.30(13)
N1 C2 N2 127.00(13)
N2 C3 C4 123.49(12)
C1 C4 C3 114.86(13)
C1 C4 C5 123.10(12)
C3 C4 C5 122.02(12)
C6 C5 C10 119.35(12)
C6 C5 C4 119.85(11)
C10 C5 C4 120.79(12)
C7 C6 C5 120.63(12)
C6 C7 C8 119.13(13)
C6 C7 N3 122.99(12)
C8 C7 N3 117.85(11)
C9 C8 C7 120.31(13)
C10 C9 C8 120.68(13)
C9 C10 C5 119.89(13)
N3 C11 C12 108.33(13)
N3 C11 C13 106.58(13)
C12 C11 C13 108.63(13)
N3 C11 C14 112.61(13)
C12 C11 C14 110.33(14)
C13 C11 C14 110.22(14)

loop_
_geom_bond_atom_site_label_1
_geom_bond_atom_site_label_2
_geom_bond_distance
O1 N3 1.4475(14)
N1 C2 1.3253(19)
N1 C1 1.3363(19)
N2 C2 1.3289(19)
N2 C3 1.3318(18)
N3 C7 1.4390(17)
N3 C11 1.499(2)
C1 C4 1.3837(19)
C3 C4 1.3894(19)
C4 C5 1.4805(19)
C5 C6 1.3952(19)
C5 C10 1.3954(19)
C6 C7 1.3902(18)
C7 C8 1.3925(19)
C8 C9 1.381(2)
C9 C10 1.379(2)
C11 C12 1.525(2)
C11 C13 1.527(2)
C11 C14 1.534(2)

loop_
_cod_related_entry_id
_cod_related_entry_database
_cod_related_entry_code
1 ChemSpider 30661163
